data_2311838
loop_
_publ_author_name
'Praveen, Aletti S.'
'Yathirajan, Hemmige S.'
'Kaur, Manpreet'
'Narayana, Badiadka'
'Hosten, Eric C.'
'Betz, Richard'
'Glidewell, Christopher'

_publ_section_title
;
 Different patterns of supramolecular assembly in constitutionally similar
 6-arylimidazo[2,1-b][1,3,4]thiadiazoles.
;
_journal_coeditor_code SK3560
_journal_issue 'Pt 9'
_journal_name_full 'Acta crystallographica. Section C, Structural chemistry'
_journal_page_first 920
_journal_page_last 926
_journal_paper_doi 10.1107/S2053229614018762
_journal_volume 70
_journal_year 2014
_chemical_formula_iupac 'C10 H5 Cl2 N3 S'
_chemical_formula_moiety 'C10 H5 Cl2 N3 S'
_chemical_formula_sum 'C10 H5 Cl2 N3 S'
_chemical_formula_weight 270.13
_chemical_name_systematic
;
6-(3,4-Dichlorophenyl)imidazo[2,1-<i>b</i>][1,3,4]thiadiazole
;
_space_group_crystal_system triclinic
_space_group_IT_number 2
_space_group_name_Hall '-P 1'
_space_group_name_H-M_alt 'P -1'
_atom_sites_solution_hydrogens geom
_audit_creation_method SHELXL-2014
_cell_angle_alpha 102.027(2)
_cell_angle_beta 91.293(2)
_cell_angle_gamma 98.430(2)
_cell_formula_units_Z 2
_cell_length_a 5.5186(2)
_cell_length_b 7.5194(3)
_cell_length_c 12.8406(5)
_cell_measurement_reflns_used 2453
_cell_measurement_temperature 200(2)
_cell_measurement_theta_max 28.284
_cell_measurement_theta_min 1.624
_cell_volume 514.74(3)
_computing_cell_refinement 'SAINT (Bruker, 2010)'
_computing_data_collection 'APEX2 (Bruker, 2010)'
_computing_data_reduction 'SAINT (Bruker, 2010)'
_computing_molecular_graphics 'PLATON (Spek, 2009)'
_computing_publication_material 'SHELXL2014 (Sheldrick, 2014) and PLATON (Spek, 2009)'
_computing_structure_refinement 'SHELXL2014 (Sheldrick, 2014)'
_computing_structure_solution 'SHELXS97 (Sheldrick, 2008)'
_diffrn_ambient_temperature 200(2)
_diffrn_measured_fraction_theta_full 0.984
_diffrn_measured_fraction_theta_max 0.957
_diffrn_measurement_device_type 'Bruker APEXII CCD'
_diffrn_measurement_method '\f and \w scans'
_diffrn_radiation_type MoK\a
_diffrn_radiation_wavelength 0.71073
_diffrn_reflns_av_R_equivalents 0.0168
_diffrn_reflns_limit_h_max 7
_diffrn_reflns_limit_h_min -7
_diffrn_reflns_limit_k_max 9
_diffrn_reflns_limit_k_min -10
_diffrn_reflns_limit_l_max 16
_diffrn_reflns_limit_l_min -16
_diffrn_reflns_number 12326
_diffrn_reflns_theta_full 25.242
_diffrn_reflns_theta_max 28.284
_diffrn_reflns_theta_min 1.624
_exptl_absorpt_coefficient_mu 0.802
_exptl_absorpt_correction_T_max 0.794
_exptl_absorpt_correction_T_min 0.747
_exptl_absorpt_correction_type multi-scan
_exptl_absorpt_process_details
;
(SADABS; Sheldrick, 2003)
;
_exptl_crystal_colour colourless
_exptl_crystal_density_diffrn 1.743
_exptl_crystal_description block
_exptl_crystal_F_000 272
_exptl_crystal_size_max 0.386
_exptl_crystal_size_mid 0.378
_exptl_crystal_size_min 0.301
_refine_diff_density_max 0.361
_refine_diff_density_min -0.327
_refine_ls_extinction_method none
_refine_ls_goodness_of_fit_ref 1.116
_refine_ls_hydrogen_treatment constr
_refine_ls_matrix_type full
_refine_ls_number_parameters 145
_refine_ls_number_reflns 2453
_refine_ls_number_restraints 0
_refine_ls_restrained_S_all 1.116
_refine_ls_R_factor_all 0.0305
_refine_ls_R_factor_gt 0.0271
_refine_ls_shift/su_max 0.000
_refine_ls_shift/su_mean 0.000
_refine_ls_structure_factor_coef Fsqd
_refine_ls_weighting_details 'w=1/[\s^2^(Fo^2^)+(0.0289P)^2^+0.2696P] where P=(Fo^2^+2Fc^2^)/3'
_refine_ls_weighting_scheme calc
_refine_ls_wR_factor_gt 0.0667
_refine_ls_wR_factor_ref 0.0710
_reflns_number_gt 2254
_reflns_number_total 2453
_reflns_threshold_expression I>2\s(I)
_cod_data_source_file sk3560sup1.cif
_cod_data_source_block III
_cod_database_code 2311838
_shelx_space_group_comment
;
The symmetry employed for this shelxl refinement is uniquely defined
by the following loop, which should always be used as a source of
symmetry information in preference to the above space-group names.
They are only intended as comments.
;
_shelx_estimated_absorpt_t_min 0.747
_shelx_estimated_absorpt_t_max 0.794
_shelxl_version_number 2.014

loop_
_space_group_symop_operation_xyz
'x, y, z'
'-x, -y, -z'

loop_
_atom_site_type_symbol
_atom_site_label
_atom_site_fract_x
_atom_site_fract_y
_atom_site_fract_z
_atom_site_U_iso_or_equiv
_atom_site_adp_type
_atom_site_calc_flag
_atom_site_occupancy
S S1 0.38539(7) 0.23816(5) 0.21457(3) 0.02811(10) Uani d 1
C C2 0.6946(3) 0.3233(2) 0.20847(12) 0.0309(3) Uani d 1
H H2 0.7601 0.3434 0.1434 0.037 Uiso calc 1
N N3 0.8315(2) 0.35812(19) 0.29503(11) 0.0315(3) Uani d 1
N N4 0.6869(2) 0.31365(16) 0.37429(10) 0.0239(2) Uani d 1
C C5 0.7299(3) 0.31705(19) 0.48029(11) 0.0246(3) Uani d 1
H H5 0.8808 0.3550 0.5215 0.029 Uiso calc 1
C C6 0.5040(2) 0.25266(17) 0.51328(10) 0.0197(2) Uani d 1
N N7 0.3244(2) 0.20853(16) 0.43029(9) 0.0227(2) Uani d 1
C C7A 0.4436(2) 0.24777(18) 0.34882(11) 0.0219(3) Uani d 1
C C61 0.4443(2) 0.22702(17) 0.62041(10) 0.0203(3) Uani d 1
C C62 0.6141(3) 0.29729(18) 0.70661(11) 0.0230(3) Uani d 1
H H62 0.7688 0.3634 0.6962 0.028 Uiso calc 1
C C63 0.5574(3) 0.27087(19) 0.80769(11) 0.0239(3) Uani d 1
Cl Cl63 0.77020(8) 0.36636(6) 0.91302(3) 0.04046(12) Uani d 1
C C64 0.3335(3) 0.17252(19) 0.82416(11) 0.0237(3) Uani d 1
Cl Cl64 0.26526(8) 0.12731(6) 0.94788(3) 0.03559(11) Uani d 1
C C65 0.1627(3) 0.10504(19) 0.73917(11) 0.0261(3) Uani d 1
H H65 0.0078 0.0397 0.7501 0.031 Uiso calc 1
C C66 0.2170(3) 0.13257(18) 0.63811(11) 0.0232(3) Uani d 1
H H66 0.0982 0.0867 0.5804 0.028 Uiso calc 1

loop_
_atom_site_aniso_label
_atom_site_aniso_U_11
_atom_site_aniso_U_22
_atom_site_aniso_U_33
_atom_site_aniso_U_12
_atom_site_aniso_U_13
_atom_site_aniso_U_23
S1 0.0326(2) 0.03413(19) 0.01719(17) 0.00065(14) 0.00128(14) 0.00772(13)
C2 0.0342(8) 0.0359(8) 0.0253(7) 0.0052(6) 0.0105(6) 0.0123(6)
N3 0.0285(6) 0.0405(7) 0.0284(7) 0.0018(5) 0.0098(5) 0.0158(5)
N4 0.0220(6) 0.0271(6) 0.0228(6) 0.0002(4) 0.0043(5) 0.0084(4)
C5 0.0225(6) 0.0282(7) 0.0223(7) -0.0010(5) -0.0014(5) 0.0076(5)
C6 0.0216(6) 0.0191(6) 0.0176(6) 0.0016(5) -0.0001(5) 0.0032(4)
N7 0.0228(6) 0.0271(6) 0.0177(5) 0.0009(4) 0.0010(4) 0.0056(4)
C7A 0.0231(6) 0.0236(6) 0.0187(6) 0.0021(5) 0.0010(5) 0.0047(5)
C61 0.0239(6) 0.0193(6) 0.0181(6) 0.0044(5) 0.0020(5) 0.0037(4)
C62 0.0220(6) 0.0247(6) 0.0211(6) 0.0024(5) -0.0001(5) 0.0031(5)
C63 0.0263(7) 0.0273(7) 0.0174(6) 0.0065(5) -0.0037(5) 0.0023(5)
Cl63 0.0346(2) 0.0608(3) 0.02111(19) -0.00011(18) -0.00828(15) 0.00398(16)
C64 0.0310(7) 0.0255(6) 0.0163(6) 0.0075(5) 0.0030(5) 0.0062(5)
Cl64 0.0453(2) 0.0452(2) 0.02001(18) 0.00896(17) 0.00597(15) 0.01367(15)
C65 0.0267(7) 0.0268(7) 0.0236(7) -0.0015(5) 0.0031(6) 0.0067(5)
C66 0.0252(7) 0.0241(6) 0.0183(6) -0.0003(5) -0.0010(5) 0.0035(5)

loop_
_atom_type_symbol
_atom_type_description
_atom_type_scat_dispersion_real
_atom_type_scat_dispersion_imag
_atom_type_scat_source
C C 0.0033 0.0016 'International Tables Vol C Tables 4.2.6.8 and 6.1.1.4'
H H 0.0000 0.0000 'International Tables Vol C Tables 4.2.6.8 and 6.1.1.4'
Cl Cl 0.1484 0.1585 'International Tables Vol C Tables 4.2.6.8 and 6.1.1.4'
N N 0.0061 0.0033 'International Tables Vol C Tables 4.2.6.8 and 6.1.1.4'
S S 0.1246 0.1234 'International Tables Vol C Tables 4.2.6.8 and 6.1.1.4'

loop_
_geom_angle_atom_site_label_1
_geom_angle_atom_site_label_2
_geom_angle_atom_site_label_3
_geom_angle
C7A S1 C2 87.78(7)
N3 C2 S1 117.87(11)
N3 C2 H2 121.1
S1 C2 H2 121.1
C2 N3 N4 107.53(12)
C7A N4 C5 107.67(11)
C7A N4 N3 118.21(12)
C5 N4 N3 134.12(12)
N4 C5 C6 104.11(12)
N4 C5 H5 127.9
C6 C5 H5 127.9
C5 C6 N7 111.90(12)
C5 C6 C61 127.32(13)
N7 C6 C61 120.78(12)
C7A N7 C6 103.47(11)
N7 C7A N4 112.85(12)
N7 C7A S1 138.53(11)
N4 C7A S1 108.61(10)
C62 C61 C66 118.83(12)
C62 C61 C6 120.44(12)
C66 C61 C6 120.73(12)
C63 C62 C61 120.16(13)
C63 C62 H62 119.9
C61 C62 H62 119.9
C64 C63 C62 120.69(13)
C64 C63 Cl63 120.76(11)
C62 C63 Cl63 118.55(11)
C65 C64 C63 119.37(12)
C65 C64 Cl64 119.10(11)
C63 C64 Cl64 121.51(11)
C64 C65 C66 120.26(13)
C64 C65 H65 119.9
C66 C65 H65 119.9
C65 C66 C61 120.66(13)
C65 C66 H66 119.7
C61 C66 H66 119.7

loop_
_geom_bond_atom_site_label_1
_geom_bond_atom_site_label_2
_geom_bond_distance
S1 C7A 1.7310(14)
S1 C2 1.7419(16)
C2 N3 1.288(2)
C2 H2 0.9500
N3 N4 1.3730(16)
N4 C7A 1.3683(18)
N4 C5 1.3706(18)
C5 C6 1.3787(18)
C5 H5 0.9500
C6 N7 1.3918(17)
C6 C61 1.4664(18)
N7 C7A 1.3105(17)
C61 C62 1.3951(19)
C61 C66 1.3963(19)
C62 C63 1.3891(19)
C62 H62 0.9500
C63 C64 1.389(2)
C63 Cl63 1.7319(14)
C64 C65 1.385(2)
C64 Cl64 1.7308(13)
C65 C66 1.3885(18)
C65 H65 0.9500
C66 H66 0.9500

loop_
_geom_torsion_atom_site_label_1
_geom_torsion_atom_site_label_2
_geom_torsion_atom_site_label_3
_geom_torsion_atom_site_label_4
_geom_torsion
C7A S1 C2 N3 -0.49(13)
S1 C2 N3 N4 0.68(17)
C2 N3 N4 C7A -0.59(18)
C2 N3 N4 C5 178.33(15)
C7A N4 C5 C6 -0.43(15)
N3 N4 C5 C6 -179.44(14)
N4 C5 C6 N7 0.50(15)
N4 C5 C6 C61 179.70(12)
C5 C6 N7 C7A -0.36(15)
C61 C6 N7 C7A -179.62(12)
C6 N7 C7A N4 0.07(15)
C6 N7 C7A S1 178.89(13)
C5 N4 C7A N7 0.24(16)
N3 N4 C7A N7 179.43(12)
C5 N4 C7A S1 -178.94(9)
N3 N4 C7A S1 0.25(15)
C2 S1 C7A N7 -178.75(17)
C2 S1 C7A N4 0.11(10)
C5 C6 C61 C62 10.8(2)
N7 C6 C61 C62 -170.07(12)
C5 C6 C61 C66 -169.40(13)
N7 C6 C61 C66 9.73(19)
C66 C61 C62 C63 0.9(2)
C6 C61 C62 C63 -179.33(12)
C61 C62 C63 C64 0.9(2)
C61 C62 C63 Cl63 -178.12(10)
C62 C63 C64 C65 -1.9(2)
Cl63 C63 C64 C65 177.06(11)
C62 C63 C64 Cl64 176.50(11)
Cl63 C63 C64 Cl64 -4.52(17)
C63 C64 C65 C66 1.2(2)
Cl64 C64 C65 C66 -177.23(11)
C64 C65 C66 C61 0.5(2)
C62 C61 C66 C65 -1.6(2)
C6 C61 C66 C65 178.64(12)
